data_1551554
loop_
_publ_author_name
'KANSIZ, Sevgi'
'\,CAKMAK, S\"ukriye'
'DEGE, Necmi'
'MERAL, G\"ung\"or'
'K\"UT\"UK, Halil'

_publ_section_title
;
 Crystal Structure of
 3-Acetoxy-2-methyl-&lt;i&gt;N&lt;/i&gt;-(4-nitrophenyl)benzamide
;
_publ_section_keywords
;
crystal structure
;
_journal_issue 0
_journal_name_full 'X-ray Structure Analysis Online'
_journal_page_first 17
_journal_paper_doi 10.2116/xraystruct.34.17
_journal_volume 34
_journal_year 2018
_chemical_formula_moiety 'C16 H14 N2 O5'
_chemical_formula_sum 'C16 H14 N2 O5'
_chemical_formula_weight 314.29
_space_group_crystal_system monoclinic
_space_group_IT_number 14
_space_group_name_Hall '-P 2ybc'
_space_group_name_H-M_alt 'P 1 21/c 1'
_symmetry_space_group_name_Hall '-P 2ybc'
_symmetry_space_group_name_H-M 'P 1 21/c 1'
_atom_sites_solution_hydrogens geom
_audit_creation_method SHELXL-2017/1
_audit_update_record
;
2017-11-09 # Formatted by publCIF

;
_cell_angle_alpha 90
_cell_angle_beta 103.182(4)
_cell_angle_gamma 90
_cell_formula_units_Z 4
_cell_length_a 5.8658(3)
_cell_length_b 17.1661(10)
_cell_length_c 15.1938(7)
_cell_measurement_reflns_used 8424
_cell_measurement_temperature 293(2)
_cell_measurement_theta_max 28.04
_cell_measurement_theta_min 1.82
_cell_volume 1489.60(14)
_computing_cell_refinement 'STOE X-AREA(Stoe & Cie, 2002)'
_computing_data_collection 'STOE X-AREA(Stoe & Cie, 2002)'
_computing_data_reduction 'STOE X-RED(Stoe & Cie, 2002)'
_computing_molecular_graphics 'ORTEP-3 for Windows (Farrugia, 2012)'
_computing_publication_material 'WinGX (Farrugia, 2012) and PLATON (Spek, 2009)'
_computing_structure_refinement 'SHELXL-2017/1 (Sheldrick, 2017)'
_computing_structure_solution 'WinGX (Farrugia, 2012)'
_diffrn_ambient_temperature 293(2)
_diffrn_detector_area_resol_mean 6.67
_diffrn_measured_fraction_theta_full 0.999
_diffrn_measured_fraction_theta_max 0.999
_diffrn_measurement_device_type 'STOE IPDS 2'
_diffrn_measurement_method 'w-scan rotation method'
_diffrn_radiation_type MoK\a
_diffrn_radiation_wavelength 0.71073
_diffrn_reflns_av_R_equivalents 0.1026
_diffrn_reflns_av_unetI/netI 0.0852
_diffrn_reflns_Laue_measured_fraction_full 0.999
_diffrn_reflns_Laue_measured_fraction_max 0.999
_diffrn_reflns_limit_h_max 7
_diffrn_reflns_limit_h_min -6
_diffrn_reflns_limit_k_max 21
_diffrn_reflns_limit_k_min -21
_diffrn_reflns_limit_l_max 18
_diffrn_reflns_limit_l_min -18
_diffrn_reflns_number 9720
_diffrn_reflns_point_group_measured_fraction_full 0.999
_diffrn_reflns_point_group_measured_fraction_max 0.999
_diffrn_reflns_theta_full 25.242
_diffrn_reflns_theta_max 25.999
_diffrn_reflns_theta_min 1.817
_diffrn_source 'sealed X-ray tube, 12 x 0.4 mm long-fine focus'
_exptl_absorpt_coefficient_mu 0.106
_exptl_absorpt_correction_T_max 0.9667
_exptl_absorpt_correction_T_min 0.9292
_exptl_absorpt_correction_type integration
_exptl_absorpt_process_details '(X-RED32; Stoe & Cie, 2002)'
_exptl_crystal_colour yellow
_exptl_crystal_density_diffrn 1.401
_exptl_crystal_description prism
_exptl_crystal_F_000 656
_exptl_crystal_size_max 0.780
_exptl_crystal_size_mid 0.513
_exptl_crystal_size_min 0.360
_refine_diff_density_max 0.220
_refine_diff_density_min -0.212
_refine_diff_density_rms 0.065
_refine_ls_extinction_method none
_refine_ls_goodness_of_fit_ref 0.922
_refine_ls_hydrogen_treatment constr
_refine_ls_matrix_type full
_refine_ls_number_parameters 210
_refine_ls_number_reflns 2932
_refine_ls_number_restraints 0
_refine_ls_restrained_S_all 0.922
_refine_ls_R_factor_all 0.0724
_refine_ls_R_factor_gt 0.0457
_refine_ls_shift/su_max 0.000
_refine_ls_shift/su_mean 0.000
_refine_ls_structure_factor_coef Fsqd
_refine_ls_weighting_details 'w=1/[\s^2^(Fo^2^)+(0.0551P)^2^] where P=(Fo^2^+2Fc^2^)/3'
_refine_ls_weighting_scheme calc
_refine_ls_wR_factor_gt 0.0931
_refine_ls_wR_factor_ref 0.1025
_reflns_Friedel_coverage 0.000
_reflns_number_gt 1954
_reflns_number_total 2932
_reflns_threshold_expression 'I > 2\s(I)'
_cod_data_source_file 34_17_1.txt
_cod_data_source_block shelx
_cod_database_code 1551554
_publcif_datablock.id {b611d153-08a7-4622-b9c1-205019f44e6a}

_shelx_shelxl_version_number 2017/1
_shelx_space_group_comment
;
The symmetry employed for this shelxl refinement is uniquely defined
by the following loop, which should always be used as a source of
symmetry information in preference to the above space-group names.
They are only intended as comments.
;
_publcif_info_exptl_table_max_cols 4
_publcif_info_exptl_table_use_headnotes n
_publcif_funding_html
;
;

loop_
_space_group_symop_operation_xyz
'x, y, z'
'-x, y+1/2, -z+1/2'
'-x, -y, -z'
'x, -y-1/2, z-1/2'

loop_
_atom_site_label
_atom_site_type_symbol
_atom_site_fract_x
_atom_site_fract_y
_atom_site_fract_z
_atom_site_U_iso_or_equiv
_atom_site_adp_type
_atom_site_occupancy
_atom_site_site_symmetry_order
_atom_site_calc_flag
_atom_site_refinement_flags_posn
_atom_site_refinement_flags_adp
O3 O 0.2641(2) 0.40787(7) 0.50749(8) 0.0592(3) Uani 1 1 d . .
O2 O 0.95754(19) 0.25872(7) 0.40981(8) 0.0573(3) Uani 1 1 d . .
N2 N 0.3694(2) 0.36558(8) 0.65336(9) 0.0532(4) Uani 1 1 d . .
H2 H 0.467665 0.335623 0.688335 0.064 Uiso 1 1 calc R U
N1 N -0.2079(3) 0.53048(9) 0.83563(11) 0.0593(4) Uani 1 1 d . .
O5 O -0.3591(3) 0.57363(9) 0.79285(11) 0.0861(5) Uani 1 1 d . .
O4 O -0.1836(3) 0.51877(10) 0.91610(10) 0.0888(5) Uani 1 1 d . .
O1 O 0.6939(3) 0.22264(10) 0.28866(9) 0.0884(5) Uani 1 1 d . .
C9 C 0.6623(3) 0.30974(9) 0.47965(10) 0.0444(4) Uani 1 1 d . .
C7 C 0.3711(3) 0.36241(10) 0.56315(11) 0.0477(4) Uani 1 1 d . .
C8 C 0.5168(3) 0.29723(9) 0.54009(11) 0.0472(4) Uani 1 1 d . .
C4 C 0.2280(3) 0.41134(9) 0.69561(11) 0.0476(4) Uani 1 1 d . .
C10 C 0.7946(3) 0.24644(10) 0.46408(11) 0.0494(4) Uani 1 1 d . .
C3 C 0.0380(3) 0.45408(10) 0.64844(11) 0.0528(4) Uani 1 1 d . .
H3 H 0.006180 0.456212 0.585660 0.063 Uiso 1 1 calc R U
C1 C -0.0538(3) 0.49029(9) 0.78748(11) 0.0492(4) Uani 1 1 d . .
C15 C 0.8822(3) 0.24912(10) 0.32111(13) 0.0565(4) Uani 1 1 d . .
C14 C 0.6813(3) 0.38558(10) 0.43321(12) 0.0541(4) Uani 1 1 d . .
H14A H 0.579168 0.384922 0.374050 0.081 Uiso 1 1 calc R U
H14B H 0.839878 0.393057 0.427946 0.081 Uiso 1 1 calc R U
H14C H 0.637186 0.427397 0.467856 0.081 Uiso 1 1 calc R U
C6 C 0.1370(3) 0.44995(11) 0.83627(12) 0.0560(4) Uani 1 1 d . .
H6 H 0.169437 0.449240 0.899105 0.067 Uiso 1 1 calc R U
C13 C 0.5008(3) 0.22393(11) 0.57614(13) 0.0599(5) Uani 1 1 d . .
H13 H 0.401606 0.216405 0.615193 0.072 Uiso 1 1 calc R U
C5 C 0.2782(3) 0.41085(10) 0.79034(12) 0.0563(4) Uani 1 1 d . .
H5 H 0.408295 0.383813 0.822372 0.068 Uiso 1 1 calc R U
C2 C -0.1032(3) 0.49324(10) 0.69453(12) 0.0544(4) Uani 1 1 d . .
H2A H -0.231184 0.521541 0.663068 0.065 Uiso 1 1 calc R U
C11 C 0.7801(3) 0.17372(11) 0.49959(13) 0.0620(5) Uani 1 1 d . .
H11 H 0.871163 0.133042 0.486119 0.074 Uiso 1 1 calc R U
C12 C 0.6285(4) 0.16168(11) 0.55557(14) 0.0682(5) Uani 1 1 d . .
H12 H 0.612490 0.112473 0.579068 0.082 Uiso 1 1 calc R U
C16 C 1.0564(4) 0.27699(13) 0.27087(16) 0.0811(7) Uani 1 1 d . .
H16A H 1.043895 0.332504 0.263782 0.122 Uiso 1 1 calc R U
H16B H 1.026444 0.252744 0.212423 0.122 Uiso 1 1 calc R U
H16C H 1.211224 0.263709 0.303977 0.122 Uiso 1 1 calc R U

loop_
_atom_site_aniso_label
_atom_site_aniso_U_11
_atom_site_aniso_U_22
_atom_site_aniso_U_33
_atom_site_aniso_U_23
_atom_site_aniso_U_13
_atom_site_aniso_U_12
O3 0.0617(8) 0.0668(8) 0.0505(7) 0.0099(6) 0.0158(6) 0.0150(6)
O2 0.0468(6) 0.0680(8) 0.0597(8) -0.0129(6) 0.0176(6) -0.0057(6)
N2 0.0563(8) 0.0586(9) 0.0455(8) 0.0057(7) 0.0130(7) 0.0145(7)
N1 0.0707(10) 0.0543(8) 0.0582(9) -0.0003(8) 0.0255(8) 0.0043(8)
O5 0.0993(11) 0.0907(11) 0.0775(10) 0.0134(9) 0.0395(9) 0.0411(9)
O4 0.1094(12) 0.1088(12) 0.0551(9) -0.0001(8) 0.0329(8) 0.0309(10)
O1 0.0870(10) 0.1239(13) 0.0544(8) -0.0156(9) 0.0161(7) -0.0484(10)
C9 0.0429(8) 0.0486(9) 0.0396(8) -0.0019(7) 0.0051(7) -0.0013(7)
C7 0.0479(9) 0.0494(9) 0.0469(9) 0.0037(8) 0.0133(8) 0.0003(8)
C8 0.0493(9) 0.0492(9) 0.0432(9) 0.0000(8) 0.0106(7) 0.0005(7)
C4 0.0512(9) 0.0460(9) 0.0472(9) -0.0003(7) 0.0143(8) 0.0015(7)
C10 0.0483(9) 0.0545(10) 0.0465(9) -0.0071(8) 0.0130(7) -0.0032(8)
C3 0.0595(10) 0.0556(10) 0.0432(9) 0.0022(8) 0.0117(8) 0.0077(8)
C1 0.0583(10) 0.0421(8) 0.0507(10) -0.0018(8) 0.0196(8) 0.0010(7)
C15 0.0655(11) 0.0511(10) 0.0574(11) -0.0078(9) 0.0231(9) -0.0068(9)
C14 0.0516(10) 0.0562(10) 0.0557(10) 0.0041(9) 0.0149(8) -0.0016(8)
C6 0.0674(11) 0.0576(10) 0.0439(9) -0.0002(8) 0.0145(9) 0.0036(9)
C13 0.0723(12) 0.0543(10) 0.0593(11) 0.0032(9) 0.0282(9) -0.0006(9)
C5 0.0583(10) 0.0638(11) 0.0459(10) 0.0026(9) 0.0096(8) 0.0105(9)
C2 0.0572(10) 0.0548(10) 0.0513(10) 0.0025(8) 0.0123(8) 0.0106(8)
C11 0.0749(12) 0.0489(10) 0.0653(12) -0.0055(9) 0.0226(10) 0.0093(9)
C12 0.0944(15) 0.0473(10) 0.0704(12) 0.0055(9) 0.0344(11) 0.0036(10)
C16 0.0907(15) 0.0746(14) 0.0937(16) -0.0002(12) 0.0536(13) -0.0072(12)

loop_
_atom_type_symbol
_atom_type_description
_atom_type_scat_dispersion_real
_atom_type_scat_dispersion_imag
_atom_type_scat_source
C C 0.0033 0.0016 'International Tables Vol C Tables 4.2.6.8 and 6.1.1.4'
H H 0.0000 0.0000 'International Tables Vol C Tables 4.2.6.8 and 6.1.1.4'
N N 0.0061 0.0033 'International Tables Vol C Tables 4.2.6.8 and 6.1.1.4'
O O 0.0106 0.0060 'International Tables Vol C Tables 4.2.6.8 and 6.1.1.4'

loop_
_geom_angle_atom_site_label_1
_geom_angle_atom_site_label_2
_geom_angle_atom_site_label_3
_geom_angle
C15 O2 C10 117.42(13)
C7 N2 C4 128.28(14)
C7 N2 H2 115.9
C4 N2 H2 115.9
O4 N1 O5 122.66(16)
O4 N1 C1 118.84(16)
O5 N1 C1 118.49(15)
C10 C9 C8 116.03(15)
C10 C9 C14 119.75(14)
C8 C9 C14 124.23(14)
O3 C7 N2 123.28(15)
O3 C7 C8 123.30(14)
N2 C7 C8 113.42(14)
C13 C8 C9 120.23(15)
C13 C8 C7 119.55(14)
C9 C8 C7 120.19(14)
C3 C4 N2 123.32(15)
C3 C4 C5 119.27(15)
N2 C4 C5 117.36(15)
C11 C10 C9 123.99(15)
C11 C10 O2 118.47(15)
C9 C10 O2 117.52(15)
C2 C3 C4 120.04(16)
C2 C3 H3 120.0
C4 C3 H3 120.0
C2 C1 C6 121.66(15)
C2 C1 N1 119.18(16)
C6 C1 N1 119.16(15)
O1 C15 O2 121.93(16)
O1 C15 C16 126.20(19)
O2 C15 C16 111.85(17)
C9 C14 H14A 109.5
C9 C14 H14B 109.5
H14A C14 H14B 109.5
C9 C14 H14C 109.5
H14A C14 H14C 109.5
H14B C14 H14C 109.5
C5 C6 C1 118.78(16)
C5 C6 H6 120.6
C1 C6 H6 120.6
C12 C13 C8 121.66(16)
C12 C13 H13 119.2
C8 C13 H13 119.2
C6 C5 C4 120.58(17)
C6 C5 H5 119.7
C4 C5 H5 119.7
C3 C2 C1 119.62(16)
C3 C2 H2A 120.2
C1 C2 H2A 120.2
C10 C11 C12 119.09(16)
C10 C11 H11 120.5
C12 C11 H11 120.5
C11 C12 C13 118.86(17)
C11 C12 H12 120.6
C13 C12 H12 120.6
C15 C16 H16A 109.5
C15 C16 H16B 109.5
H16A C16 H16B 109.5
C15 C16 H16C 109.5
H16A C16 H16C 109.5
H16B C16 H16C 109.5

loop_
_geom_bond_atom_site_label_1
_geom_bond_atom_site_label_2
_geom_bond_distance
O3 C7 1.2147(19)
O2 C15 1.329(2)
O2 C10 1.4131(19)
N2 C7 1.374(2)
N2 C4 1.400(2)
N2 H2 0.8600
N1 O4 1.215(2)
N1 O5 1.222(2)
N1 C1 1.460(2)
O1 C15 1.192(2)
C9 C10 1.387(2)
C9 C8 1.405(2)
C9 C14 1.497(2)
C7 C8 1.497(2)
C8 C13 1.384(2)
C4 C3 1.389(2)
C4 C5 1.402(2)
C10 C11 1.370(3)
C3 C2 1.376(2)
C3 H3 0.9300
C1 C2 1.376(2)
C1 C6 1.380(2)
C15 C16 1.487(2)
C14 H14A 0.9600
C14 H14B 0.9600
C14 H14C 0.9600
C6 C5 1.374(2)
C6 H6 0.9300
C13 C12 1.381(3)
C13 H13 0.9300
C5 H5 0.9300
C2 H2A 0.9300
C11 C12 1.379(2)
C11 H11 0.9300
C12 H12 0.9300
C16 H16A 0.9600
C16 H16B 0.9600
C16 H16C 0.9600

loop_
_geom_hbond_atom_site_label_D
_geom_hbond_atom_site_label_H
_geom_hbond_atom_site_label_A
_geom_hbond_distance_DH
_geom_hbond_distance_HA
_geom_hbond_distance_DA
_geom_hbond_angle_DHA
_geom_hbond_site_symmetry_A
_geom_hbond_publ_flag
N2 H2 O1 0.86 2.04 2.891(2) 170.1 4_566 yes
C3 H3 O3 0.93 2.28 2.876(2) 121.2 . yes
C5 H5 O1 0.93 2.61 3.350(2) 137.2 4_566 yes

loop_
_geom_torsion_atom_site_label_1
_geom_torsion_atom_site_label_2
_geom_torsion_atom_site_label_3
_geom_torsion_atom_site_label_4
_geom_torsion
C4 N2 C7 O3 9.5(3)
C4 N2 C7 C8 -170.24(16)
C10 C9 C8 C13 -3.8(2)
C14 C9 C8 C13 176.48(17)
C10 C9 C8 C7 178.56(15)
C14 C9 C8 C7 -1.2(2)
O3 C7 C8 C13 -135.43(18)
N2 C7 C8 C13 44.3(2)
O3 C7 C8 C9 42.2(2)
N2 C7 C8 C9 -138.02(16)
C7 N2 C4 C3 9.8(3)
C7 N2 C4 C5 -172.74(17)
C8 C9 C10 C11 3.8(3)
C14 C9 C10 C11 -176.40(16)
C8 C9 C10 O2 -174.72(13)
C14 C9 C10 O2 5.0(2)
C15 O2 C10 C11 92.2(2)
C15 O2 C10 C9 -89.12(19)
N2 C4 C3 C2 175.30(16)
C5 C4 C3 C2 -2.1(3)
O4 N1 C1 C2 169.68(18)
O5 N1 C1 C2 -9.1(3)
O4 N1 C1 C6 -10.0(3)
O5 N1 C1 C6 171.24(17)
C10 O2 C15 O1 -8.5(3)
C10 O2 C15 C16 169.99(16)
C2 C1 C6 C5 -1.1(3)
N1 C1 C6 C5 178.57(16)
C9 C8 C13 C12 1.1(3)
C7 C8 C13 C12 178.81(18)
C1 C6 C5 C4 -0.6(3)
C3 C4 C5 C6 2.2(3)
N2 C4 C5 C6 -175.40(16)
C4 C3 C2 C1 0.5(3)
C6 C1 C2 C3 1.1(3)
N1 C1 C2 C3 -178.52(16)
C9 C10 C11 C12 -1.1(3)
O2 C10 C11 C12 177.47(17)
C10 C11 C12 C13 -1.8(3)
C8 C13 C12 C11 1.8(3)

loop_
_publcif_info_datablock.id
_publcif_info_datablock.publ_exptl
_publcif_info_datablock.publ_geom
_publcif_info_datablock.structure
{b611d153-08a7-4622-b9c1-205019f44e6a} y y y

loop_
_publcif_info_exptl_table_extra_item
sin_theta_over_lambda_max

loop_
_publcif_info_cif.paper_type
EE

loop_
_publcif_info_tables.block_id
_publcif_info_tables.reference_item
{b611d153-08a7-4622-b9c1-205019f44e6a} '_publcif_info_datablock.publ_exptl'
{b611d153-08a7-4622-b9c1-205019f44e6a} '_geom_hbond_atom_site_label_D'
